data_7003700
loop_
_publ_author_name
'Venkatasubbaiah, Krishnan'
'Pakkirisamy, Thilagar'
'Lalancette, Roger A.'
'J\"akle, Frieder'

_publ_section_title
;
 Tuning the electronic structure of diboradiferrocenes
;
_journal_issue 33
_journal_name_full 'Dalton Transactions'
_journal_page_first 4507
_journal_page_last 4513
_journal_paper_doi 10.1039/b718789k
_journal_year 2008
_chemical_formula_moiety 'C38 H38 B2 Fe2, C H Cl3'
_chemical_formula_sum 'C39 H39 B2 Cl3 Fe2'
_chemical_formula_weight 747.37
_chemical_name_systematic
;
?
;
_space_group_IT_number 2
_symmetry_cell_setting triclinic
_symmetry_space_group_name_Hall '-P 1'
_symmetry_space_group_name_H-M 'P -1'
_atom_sites_solution_hydrogens geom
_atom_sites_solution_primary direct
_atom_sites_solution_secondary difmap
_audit_creation_method SHELXL-97
_cell_angle_alpha 90.4950(10)
_cell_angle_beta 103.3200(10)
_cell_angle_gamma 114.8210(10)
_cell_formula_units_Z 2
_cell_length_a 11.2730(2)
_cell_length_b 11.9306(2)
_cell_length_c 14.7300(2)
_cell_measurement_reflns_used 5483
_cell_measurement_temperature 100(2)
_cell_measurement_theta_max 64.31
_cell_measurement_theta_min 4.11
_cell_volume 1737.22(5)
_computing_cell_refinement SMART
_computing_data_collection 'SMART (Bruker, 2000)'
_computing_data_reduction 'SAINT-Plus (Bruker, 2000)'
_computing_molecular_graphics 'SHELXTL (Bruker, 2000)'
_computing_publication_material SHELXTL
_computing_structure_refinement 'SHELXL-97 (Sheldrick, 1997)'
_computing_structure_solution 'SHELXS-97 (Sheldrick, 1997)'
_diffrn_ambient_temperature 100(2)
_diffrn_measured_fraction_theta_full 0.915
_diffrn_measured_fraction_theta_max 0.915
_diffrn_measurement_device_type 'Bruker SMART CCD area-detector'
_diffrn_measurement_method '\f and \w'
_diffrn_radiation_monochromator graphite
_diffrn_radiation_source 'fine-focus sealed tube'
_diffrn_radiation_type CuK\a
_diffrn_radiation_wavelength 1.54178
_diffrn_reflns_av_R_equivalents 0.0399
_diffrn_reflns_av_sigmaI/netI 0.0425
_diffrn_reflns_limit_h_max 12
_diffrn_reflns_limit_h_min -12
_diffrn_reflns_limit_k_max 13
_diffrn_reflns_limit_k_min -12
_diffrn_reflns_limit_l_max 13
_diffrn_reflns_limit_l_min -16
_diffrn_reflns_number 10934
_diffrn_reflns_theta_full 59.99
_diffrn_reflns_theta_max 59.99
_diffrn_reflns_theta_min 3.11
_exptl_absorpt_coefficient_mu 9.018
_exptl_absorpt_correction_T_max 0.582
_exptl_absorpt_correction_T_min 0.188
_exptl_absorpt_correction_type multi-scan
_exptl_absorpt_process_details '(SADABS; Blessing, 1995)'
_exptl_crystal_colour RED
_exptl_crystal_density_diffrn 1.429
_exptl_crystal_density_method 'not measured'
_exptl_crystal_description BLADE
_exptl_crystal_F_000 772
_exptl_crystal_size_max 0.23
_exptl_crystal_size_mid 0.21
_exptl_crystal_size_min 0.06
_refine_diff_density_max 0.682
_refine_diff_density_min -0.750
_refine_diff_density_rms 0.084
_refine_ls_extinction_method none
_refine_ls_goodness_of_fit_ref 1.062
_refine_ls_hydrogen_treatment constr
_refine_ls_matrix_type full
_refine_ls_number_parameters 449
_refine_ls_number_reflns 4720
_refine_ls_number_restraints 0
_refine_ls_restrained_S_all 1.062
_refine_ls_R_factor_all 0.0660
_refine_ls_R_factor_gt 0.0528
_refine_ls_shift/su_max 0.000
_refine_ls_shift/su_mean 0.000
_refine_ls_structure_factor_coef Fsqd
_refine_ls_weighting_details 'calc w=1/[\s^2^(Fo^2^)+(0.0999P)^2^+1.3226P] where P=(Fo^2^+2Fc^2^)/3'
_refine_ls_weighting_scheme calc
_refine_ls_wR_factor_gt 0.1468
_refine_ls_wR_factor_ref 0.1595
_reflns_number_gt 3856
_reflns_number_total 4720
_reflns_threshold_expression >2sigma(I)
_cod_data_source_file b718789k.txt
_cod_data_source_block 3Mes
_cod_depositor_comments
;
The following automatic conversions were performed:
'_symmetry_cell_setting' value 'Triclinic' changed to 'triclinic'
according to '/home/saulius/struct/CIF-dictionaries/cif_core.dic'
dictionary named 'cif_core.dic' version 2.4.1 from
2010-06-29.

'_refine_ls_hydrogen_treatment' value 'CONSTR' changed to
'constr' according to '/home/saulius/struct/CIF-dictionaries/cif_core.dic'
dictionary named 'cif_core.dic' version 2.4.1 from 2010-06-29.

Automatic conversion script
Id: cif_fix_enum 1527 2010-12-29 10:47:43Z saulius 
;
_cod_original_sg_symbol_H-M P-1
_cod_database_code 7003700

loop_
_symmetry_equiv_pos_as_xyz
'x, y, z'
'-x, -y, -z'

loop_
_atom_site_label
_atom_site_type_symbol
_atom_site_fract_x
_atom_site_fract_y
_atom_site_fract_z
_atom_site_U_iso_or_equiv
_atom_site_adp_type
_atom_site_occupancy
_atom_site_symmetry_multiplicity
_atom_site_calc_flag
_atom_site_refinement_flags
_atom_site_disorder_assembly
_atom_site_disorder_group
B1 B 0.9322(5) 0.9258(5) 0.3996(4) 0.0317(12) Uani 1 1 d . . .
B2 B 0.0998(5) 0.6170(4) -0.0340(3) 0.0261(11) Uani 1 1 d . . .
C1 C 0.9650(6) 0.6681(5) 0.5252(4) 0.0462(13) Uani 1 1 d . . .
H1 H 0.8897 0.6299 0.4669 0.055 Uiso 1 1 calc R . .
C2 C 1.0915(5) 0.6630(5) 0.5449(4) 0.0427(13) Uani 1 1 d . . .
H2 H 1.1223 0.6221 0.5017 0.051 Uiso 1 1 calc R . .
C3 C 1.1672(5) 0.7267(5) 0.6341(4) 0.0406(12) Uani 1 1 d . . .
H3 H 1.2609 0.7386 0.6658 0.049 Uiso 1 1 calc R . .
C4 C 1.0884(5) 0.7705(5) 0.6717(4) 0.0435(13) Uani 1 1 d . . .
H4 H 1.1163 0.8184 0.7350 0.052 Uiso 1 1 calc R . .
C5 C 0.9637(5) 0.7342(5) 0.6058(4) 0.0464(13) Uani 1 1 d . . .
H5 H 0.8870 0.7515 0.6139 0.056 Uiso 1 1 calc R . .
C6 C 1.0790(5) 0.9561(4) 0.4522(3) 0.0326(10) Uani 1 1 d . . .
C7 C 1.1713(5) 0.9123(5) 0.4300(3) 0.0383(12) Uani 1 1 d . . .
H7 H 1.1555 0.8608 0.3707 0.046 Uiso 1 1 calc R . .
C8 C 1.2888(5) 0.9536(5) 0.5077(4) 0.0379(11) Uani 1 1 d . . .
H8 H 1.3686 0.9354 0.5120 0.046 Uiso 1 1 calc R . .
C9 C 1.2712(5) 1.0213(4) 0.5780(3) 0.0336(11) Uani 1 1 d . . .
H9 H 1.3370 1.0593 0.6405 0.040 Uiso 1 1 calc R . .
C10 C 1.1429(4) 1.0264(4) 0.5461(3) 0.0302(10) Uani 1 1 d . . .
C11 C 0.8641(4) 0.8548(4) 0.2975(3) 0.0311(10) Uani 1 1 d . . .
C12 C 0.9211(5) 0.9030(4) 0.2217(3) 0.0323(11) Uani 1 1 d . . .
C13 C 0.8575(5) 0.8429(4) 0.1307(3) 0.0324(10) Uani 1 1 d . . .
H13 H 0.8979 0.8767 0.0813 0.039 Uiso 1 1 calc R . .
C14 C 0.7360(5) 0.7343(5) 0.1095(4) 0.0383(12) Uani 1 1 d . . .
C15 C 0.6820(5) 0.6868(5) 0.1831(4) 0.0394(12) Uani 1 1 d . . .
H15 H 0.6005 0.6123 0.1705 0.047 Uiso 1 1 calc R . .
C16 C 0.7424(5) 0.7442(4) 0.2757(3) 0.0344(11) Uani 1 1 d . . .
C17 C 1.0483(5) 1.0218(5) 0.2351(4) 0.0416(12) Uani 1 1 d . . .
H17A H 1.1241 1.0023 0.2337 0.062 Uiso 1 1 calc R . .
H17B H 1.0670 1.0686 0.2958 0.062 Uiso 1 1 calc R . .
H17C H 1.0366 1.0720 0.1845 0.062 Uiso 1 1 calc R . .
C18 C 0.6680(6) 0.6769(6) 0.0097(4) 0.0560(16) Uani 1 1 d . . .
H18A H 0.5940 0.5949 0.0081 0.084 Uiso 1 1 calc R . .
H18B H 0.7338 0.6679 -0.0196 0.084 Uiso 1 1 calc R . .
H18C H 0.6319 0.7304 -0.0249 0.084 Uiso 1 1 calc R . .
C19 C 0.6732(5) 0.6820(5) 0.3507(4) 0.0447(13) Uani 1 1 d . . .
H19A H 0.7324 0.7226 0.4129 0.067 Uiso 1 1 calc R . .
H19B H 0.6546 0.5939 0.3453 0.067 Uiso 1 1 calc R . .
H19C H 0.5880 0.6892 0.3422 0.067 Uiso 1 1 calc R . .
C20 C 0.0474(5) 0.6595(4) 0.2137(3) 0.0341(11) Uani 1 1 d . . .
H20 H -0.0363 0.6595 0.1720 0.041 Uiso 1 1 calc R . .
C21 C 0.1817(5) 0.7477(4) 0.2206(3) 0.0348(11) Uani 1 1 d . . .
H21 H 0.2095 0.8208 0.1844 0.042 Uiso 1 1 calc R . .
C22 C 0.2698(5) 0.7148(4) 0.2873(3) 0.0376(11) Uani 1 1 d . . .
H22 H 0.3707 0.7607 0.3068 0.045 Uiso 1 1 calc R . .
C23 C 0.1898(5) 0.6051(5) 0.3223(3) 0.0385(12) Uani 1 1 d . . .
H23 H 0.2243 0.5603 0.3708 0.046 Uiso 1 1 calc R . .
C24 C 0.0524(5) 0.5718(5) 0.2768(3) 0.0373(12) Uani 1 1 d . . .
H24 H -0.0274 0.4985 0.2871 0.045 Uiso 1 1 calc R . .
C25 C 0.1489(4) 0.5427(4) 0.0394(3) 0.0269(10) Uani 1 1 d . . .
C26 C 0.2811(4) 0.5715(4) 0.0975(3) 0.0279(10) Uani 1 1 d . . .
H26 H 0.3667 0.6436 0.0939 0.033 Uiso 1 1 calc R . .
C27 C 0.2709(5) 0.4817(4) 0.1619(3) 0.0316(10) Uani 1 1 d . . .
H27 H 0.3477 0.4796 0.2108 0.038 Uiso 1 1 calc R . .
C28 C 0.1322(5) 0.3964(4) 0.1455(3) 0.0317(10) Uani 1 1 d . . .
H28 H 0.0952 0.3242 0.1813 0.038 Uiso 1 1 calc R . .
C29 C 0.0539(4) 0.4320(4) 0.0700(3) 0.0277(10) Uani 1 1 d . . .
C30 C 0.2037(4) 0.7368(4) -0.0658(3) 0.0288(10) Uani 1 1 d . . .
C31 C 0.3002(4) 0.7318(4) -0.1108(3) 0.0289(10) Uani 1 1 d . . .
C32 C 0.3924(4) 0.8402(4) -0.1350(3) 0.0325(11) Uani 1 1 d . . .
H32 H 0.4579 0.8354 -0.1635 0.039 Uiso 1 1 calc R . .
C33 C 0.3931(4) 0.9561(4) -0.1191(3) 0.0341(11) Uani 1 1 d . . .
C34 C 0.2968(4) 0.9591(4) -0.0752(3) 0.0322(10) Uani 1 1 d . . .
H34 H 0.2953 1.0366 -0.0626 0.039 Uiso 1 1 calc R . .
C35 C 0.2031(4) 0.8531(4) -0.0493(3) 0.0304(10) Uani 1 1 d . . .
C36 C 0.3042(5) 0.6105(4) -0.1356(4) 0.0359(11) Uani 1 1 d . . .
H36A H 0.2432 0.5723 -0.1978 0.054 Uiso 1 1 calc R . .
H36B H 0.2754 0.5542 -0.0888 0.054 Uiso 1 1 calc R . .
H36C H 0.3967 0.6264 -0.1362 0.054 Uiso 1 1 calc R . .
C37 C 0.4913(5) 1.0719(5) -0.1463(4) 0.0444(13) Uani 1 1 d . . .
H37A H 0.4447 1.1220 -0.1730 0.067 Uiso 1 1 calc R . .
H37B H 0.5297 1.0500 -0.1931 0.067 Uiso 1 1 calc R . .
H37C H 0.5641 1.1199 -0.0906 0.067 Uiso 1 1 calc R . .
C38 C 0.1066(5) 0.8694(4) -0.0011(3) 0.0360(11) Uani 1 1 d . . .
H38A H 0.1552 0.9445 0.0444 0.054 Uiso 1 1 calc R . .
H38B H 0.0676 0.7969 0.0317 0.054 Uiso 1 1 calc R . .
H38C H 0.0341 0.8775 -0.0479 0.054 Uiso 1 1 calc R . .
C39 C 0.5963(10) 0.8008(10) 0.6071(8) 0.054(3) Uani 0.643(4) 1 d P . .
H39 H 0.6736 0.8486 0.5795 0.064 Uiso 0.643(4) 1 calc PR . .
C39A C 0.588(2) 0.726(2) 0.5928(15) 0.063(5) Uani 0.357(4) 1 d P . .
H39A H 0.6702 0.7925 0.5791 0.076 Uiso 0.357(4) 1 calc PR . .
Cl1 Cl 0.45176(16) 0.72526(16) 0.51632(13) 0.0715(5) Uani 1 1 d . . .
Cl2 Cl 0.6346(3) 0.6942(3) 0.6746(3) 0.1025(18) Uani 0.643(4) 1 d P . .
Cl3 Cl 0.5747(2) 0.9052(3) 0.67749(16) 0.0656(9) Uani 0.643(4) 1 d P . .
Cl2A Cl 0.6015(8) 0.7510(9) 0.7121(5) 0.123(3) Uani 0.357(4) 1 d P . .
Cl3A Cl 0.5899(5) 0.5828(5) 0.5667(4) 0.0785(19) Uani 0.357(4) 1 d P . .
Fe1 Fe 1.11761(7) 0.84536(7) 0.54945(5) 0.0317(2) Uani 1 1 d . . .
Fe2 Fe 0.15776(6) 0.57296(6) 0.17948(5) 0.0262(2) Uani 1 1 d . . .

loop_
_atom_site_aniso_label
_atom_site_aniso_U_11
_atom_site_aniso_U_22
_atom_site_aniso_U_33
_atom_site_aniso_U_23
_atom_site_aniso_U_13
_atom_site_aniso_U_12
B1 0.037(3) 0.024(3) 0.030(3) 0.007(2) 0.011(2) 0.008(2)
B2 0.034(3) 0.019(2) 0.024(3) -0.002(2) 0.010(2) 0.010(2)
C1 0.052(3) 0.028(3) 0.044(3) 0.002(2) 0.003(3) 0.009(2)
C2 0.056(3) 0.032(3) 0.045(3) 0.007(2) 0.018(3) 0.021(3)
C3 0.045(3) 0.043(3) 0.034(3) 0.014(2) 0.009(2) 0.019(2)
C4 0.056(3) 0.039(3) 0.029(3) 0.009(2) 0.015(2) 0.013(3)
C5 0.047(3) 0.034(3) 0.063(4) 0.016(3) 0.030(3) 0.014(2)
C6 0.038(3) 0.034(3) 0.028(3) 0.005(2) 0.011(2) 0.016(2)
C7 0.045(3) 0.041(3) 0.032(3) 0.005(2) 0.014(2) 0.020(2)
C8 0.033(2) 0.045(3) 0.039(3) 0.009(2) 0.012(2) 0.019(2)
C9 0.032(2) 0.033(3) 0.030(3) 0.002(2) 0.006(2) 0.009(2)
C10 0.031(2) 0.025(2) 0.028(3) 0.0028(19) 0.0065(19) 0.006(2)
C11 0.032(2) 0.033(2) 0.029(3) 0.001(2) 0.006(2) 0.016(2)
C12 0.032(2) 0.033(3) 0.035(3) 0.004(2) 0.008(2) 0.018(2)
C13 0.040(3) 0.039(3) 0.026(3) 0.005(2) 0.008(2) 0.024(2)
C14 0.043(3) 0.041(3) 0.036(3) -0.003(2) 0.002(2) 0.028(3)
C15 0.032(2) 0.035(3) 0.048(3) -0.009(2) 0.001(2) 0.016(2)
C16 0.031(2) 0.035(3) 0.037(3) 0.002(2) 0.007(2) 0.015(2)
C17 0.048(3) 0.045(3) 0.031(3) 0.007(2) 0.014(2) 0.016(3)
C18 0.056(3) 0.055(4) 0.045(3) -0.018(3) -0.013(3) 0.027(3)
C19 0.042(3) 0.035(3) 0.050(3) 0.000(2) 0.016(2) 0.008(2)
C20 0.035(3) 0.037(3) 0.031(3) -0.003(2) 0.008(2) 0.017(2)
C21 0.043(3) 0.026(2) 0.032(3) 0.001(2) 0.011(2) 0.012(2)
C22 0.034(3) 0.038(3) 0.032(3) -0.004(2) 0.006(2) 0.009(2)
C23 0.049(3) 0.044(3) 0.021(3) 0.005(2) 0.009(2) 0.020(3)
C24 0.038(3) 0.036(3) 0.033(3) 0.000(2) 0.018(2) 0.007(2)
C25 0.030(2) 0.026(2) 0.025(2) 0.0028(19) 0.0109(19) 0.009(2)
C26 0.028(2) 0.026(2) 0.030(3) 0.007(2) 0.0108(19) 0.0097(19)
C27 0.030(2) 0.032(2) 0.036(3) 0.005(2) 0.006(2) 0.017(2)
C28 0.037(2) 0.027(2) 0.034(3) 0.009(2) 0.011(2) 0.014(2)
C29 0.034(2) 0.026(2) 0.026(3) 0.0049(19) 0.0087(19) 0.015(2)
C30 0.030(2) 0.028(2) 0.025(2) 0.0052(19) 0.0066(19) 0.010(2)
C31 0.027(2) 0.029(2) 0.026(3) 0.007(2) 0.0046(19) 0.010(2)
C32 0.026(2) 0.032(3) 0.033(3) 0.005(2) 0.008(2) 0.007(2)
C33 0.025(2) 0.036(3) 0.028(3) 0.005(2) -0.0006(19) 0.005(2)
C34 0.034(2) 0.026(2) 0.031(3) 0.006(2) 0.003(2) 0.011(2)
C35 0.032(2) 0.029(2) 0.026(3) 0.006(2) 0.0043(19) 0.011(2)
C36 0.032(2) 0.037(3) 0.038(3) 0.007(2) 0.013(2) 0.013(2)
C37 0.041(3) 0.037(3) 0.044(3) 0.013(2) 0.005(2) 0.009(2)
C38 0.040(3) 0.029(2) 0.039(3) 0.007(2) 0.010(2) 0.014(2)
C39 0.034(5) 0.053(6) 0.073(8) 0.028(6) 0.014(4) 0.017(5)
C39A 0.073(13) 0.074(15) 0.057(13) 0.029(12) 0.027(10) 0.040(13)
Cl1 0.0560(9) 0.0709(10) 0.0779(12) 0.0054(9) 0.0012(8) 0.0266(8)
Cl2 0.0446(14) 0.094(2) 0.142(4) 0.087(3) 0.0076(18) 0.0129(15)
Cl3 0.0485(13) 0.0847(18) 0.0469(14) -0.0024(12) 0.0191(10) 0.0100(12)
Cl2A 0.087(4) 0.176(8) 0.076(4) -0.027(5) 0.027(3) 0.025(5)
Cl3A 0.083(3) 0.070(3) 0.111(5) 0.040(3) 0.060(3) 0.041(3)
Fe1 0.0359(4) 0.0322(4) 0.0263(4) 0.0016(3) 0.0074(3) 0.0146(3)
Fe2 0.0259(4) 0.0265(4) 0.0235(4) 0.0050(3) 0.0064(3) 0.0087(3)

loop_
_atom_type_symbol
_atom_type_description
_atom_type_scat_dispersion_real
_atom_type_scat_dispersion_imag
_atom_type_scat_source
C C 0.0181 0.0091 'International Tables Vol C Tables 4.2.6.8 and 6.1.1.4'
H H 0.0000 0.0000 'International Tables Vol C Tables 4.2.6.8 and 6.1.1.4'
B B 0.0090 0.0039 'International Tables Vol C Tables 4.2.6.8 and 6.1.1.4'
Cl Cl 0.3639 0.7018 'International Tables Vol C Tables 4.2.6.8 and 6.1.1.4'
Fe Fe -1.1336 3.1974 'International Tables Vol C Tables 4.2.6.8 and 6.1.1.4'

loop_
_geom_angle_atom_site_label_1
_geom_angle_atom_site_label_2
_geom_angle_atom_site_label_3
_geom_angle
_geom_angle_site_symmetry_1
_geom_angle_site_symmetry_3
_geom_angle_publ_flag
C6 B1 C10 114.9(4) . 2_776 ?
C6 B1 C11 122.9(4) . . ?
C10 B1 C11 122.1(4) 2_776 . ?
C29 B2 C25 115.4(4) 2_565 . ?
C29 B2 C30 123.4(4) 2_565 . ?
C25 B2 C30 121.1(4) . . ?
C2 C1 C5 107.0(5) . . ?
C2 C1 Fe1 70.5(3) . . ?
C5 C1 Fe1 69.7(3) . . ?
C2 C1 H1 126.5 . . ?
C5 C1 H1 126.5 . . ?
Fe1 C1 H1 126.5 . . ?
C3 C2 C1 108.5(4) . . ?
C3 C2 Fe1 69.9(3) . . ?
C1 C2 Fe1 69.3(3) . . ?
C3 C2 H2 125.7 . . ?
C1 C2 H2 125.7 . . ?
Fe1 C2 H2 125.7 . . ?
C2 C3 C4 108.2(5) . . ?
C2 C3 Fe1 70.5(3) . . ?
C4 C3 Fe1 69.6(3) . . ?
C2 C3 H3 125.9 . . ?
C4 C3 H3 125.9 . . ?
Fe1 C3 H3 125.9 . . ?
C5 C4 C3 108.3(5) . . ?
C5 C4 Fe1 70.1(3) . . ?
C3 C4 Fe1 70.4(3) . . ?
C5 C4 H4 125.8 . . ?
C3 C4 H4 125.8 . . ?
Fe1 C4 H4 125.8 . . ?
C4 C5 C1 108.0(5) . . ?
C4 C5 Fe1 70.0(3) . . ?
C1 C5 Fe1 69.6(3) . . ?
C4 C5 H5 126.0 . . ?
C1 C5 H5 126.0 . . ?
Fe1 C5 H5 126.0 . . ?
C7 C6 C10 107.1(4) . . ?
C7 C6 B1 130.1(4) . . ?
C10 C6 B1 122.3(4) . . ?
C7 C6 Fe1 69.5(3) . . ?
C10 C6 Fe1 69.3(3) . . ?
B1 C6 Fe1 120.1(3) . . ?
C8 C7 C6 108.5(4) . . ?
C8 C7 Fe1 69.8(3) . . ?
C6 C7 Fe1 69.5(3) . . ?
C8 C7 H7 125.8 . . ?
C6 C7 H7 125.8 . . ?
Fe1 C7 H7 125.8 . . ?
C9 C8 C7 108.5(4) . . ?
C9 C8 Fe1 69.4(3) . . ?
C7 C8 Fe1 69.4(3) . . ?
C9 C8 H8 125.8 . . ?
C7 C8 H8 125.8 . . ?
Fe1 C8 H8 125.8 . . ?
C8 C9 C10 109.3(4) . . ?
C8 C9 Fe1 70.5(3) . . ?
C10 C9 Fe1 70.0(3) . . ?
C8 C9 H9 125.3 . . ?
C10 C9 H9 125.3 . . ?
Fe1 C9 H9 125.3 . . ?
C9 C10 C6 106.7(4) . . ?
C9 C10 B1 129.8(4) . 2_776 ?
C6 C10 B1 122.8(4) . 2_776 ?
C9 C10 Fe1 68.9(3) . . ?
C6 C10 Fe1 68.9(3) . . ?
B1 C10 Fe1 119.6(3) 2_776 . ?
C16 C11 C12 117.0(4) . . ?
C16 C11 B1 122.4(4) . . ?
C12 C11 B1 120.6(4) . . ?
C13 C12 C11 120.5(4) . . ?
C13 C12 C17 117.2(4) . . ?
C11 C12 C17 122.2(4) . . ?
C12 C13 C14 122.2(4) . . ?
C12 C13 H13 118.9 . . ?
C14 C13 H13 118.9 . . ?
C15 C14 C13 117.2(4) . . ?
C15 C14 C18 122.7(5) . . ?
C13 C14 C18 120.1(5) . . ?
C14 C15 C16 122.5(5) . . ?
C14 C15 H15 118.7 . . ?
C16 C15 H15 118.7 . . ?
C15 C16 C11 120.6(4) . . ?
C15 C16 C19 117.4(4) . . ?
C11 C16 C19 122.0(4) . . ?
C12 C17 H17A 109.5 . . ?
C12 C17 H17B 109.5 . . ?
H17A C17 H17B 109.5 . . ?
C12 C17 H17C 109.5 . . ?
H17A C17 H17C 109.5 . . ?
H17B C17 H17C 109.5 . . ?
C14 C18 H18A 109.5 . . ?
C14 C18 H18B 109.5 . . ?
H18A C18 H18B 109.5 . . ?
C14 C18 H18C 109.5 . . ?
H18A C18 H18C 109.5 . . ?
H18B C18 H18C 109.5 . . ?
C16 C19 H19A 109.5 . . ?
C16 C19 H19B 109.5 . . ?
H19A C19 H19B 109.5 . . ?
C16 C19 H19C 109.5 . . ?
H19A C19 H19C 109.5 . . ?
H19B C19 H19C 109.5 . . ?
C21 C20 C24 107.9(4) . . ?
C21 C20 Fe2 69.8(3) . . ?
C24 C20 Fe2 70.0(3) . . ?
C21 C20 H20 126.1 . . ?
C24 C20 H20 126.1 . . ?
Fe2 C20 H20 126.1 . . ?
C22 C21 C20 108.3(4) . . ?
C22 C21 Fe2 70.0(3) . . ?
C20 C21 Fe2 70.0(3) . . ?
C22 C21 H21 125.8 . . ?
C20 C21 H21 125.8 . . ?
Fe2 C21 H21 125.8 . . ?
C21 C22 C23 108.0(4) . . ?
C21 C22 Fe2 69.9(3) . . ?
C23 C22 Fe2 69.8(3) . . ?
C21 C22 H22 126.0 . . ?
C23 C22 H22 126.0 . . ?
Fe2 C22 H22 126.0 . . ?
C24 C23 C22 107.6(4) . . ?
C24 C23 Fe2 70.0(3) . . ?
C22 C23 Fe2 69.7(3) . . ?
C24 C23 H23 126.2 . . ?
C22 C23 H23 126.2 . . ?
Fe2 C23 H23 126.2 . . ?
C20 C24 C23 108.2(4) . . ?
C20 C24 Fe2 69.8(2) . . ?
C23 C24 Fe2 69.7(3) . . ?
C20 C24 H24 125.9 . . ?
C23 C24 H24 125.9 . . ?
Fe2 C24 H24 125.9 . . ?
C26 C25 C29 107.2(4) . . ?
C26 C25 B2 130.5(4) . . ?
C29 C25 B2 121.8(4) . . ?
C26 C25 Fe2 68.9(2) . . ?
C29 C25 Fe2 68.9(2) . . ?
B2 C25 Fe2 120.8(3) . . ?
C27 C26 C25 108.9(4) . . ?
C27 C26 Fe2 69.7(2) . . ?
C25 C26 Fe2 70.3(2) . . ?
C27 C26 H26 125.5 . . ?
C25 C26 H26 125.5 . . ?
Fe2 C26 H26 125.5 . . ?
C28 C27 C26 108.1(4) . . ?
C28 C27 Fe2 69.5(2) . . ?
C26 C27 Fe2 69.6(2) . . ?
C28 C27 H27 125.9 . . ?
C26 C27 H27 125.9 . . ?
Fe2 C27 H27 125.9 . . ?
C27 C28 C29 108.8(4) . . ?
C27 C28 Fe2 69.8(2) . . ?
C29 C28 Fe2 69.9(2) . . ?
C27 C28 H28 125.6 . . ?
C29 C28 H28 125.6 . . ?
Fe2 C28 H28 125.6 . . ?
C28 C29 C25 106.9(4) . . ?
C28 C29 B2 129.7(4) . 2_565 ?
C25 C29 B2 122.7(4) . 2_565 ?
C28 C29 Fe2 69.0(3) . . ?
C25 C29 Fe2 69.5(2) . . ?
B2 C29 Fe2 119.6(3) 2_565 . ?
C35 C30 C31 118.0(4) . . ?
C35 C30 B2 120.1(4) . . ?
C31 C30 B2 121.9(4) . . ?
C32 C31 C30 119.8(4) . . ?
C32 C31 C36 118.4(4) . . ?
C30 C31 C36 121.8(4) . . ?
C31 C32 C33 122.9(4) . . ?
C31 C32 H32 118.6 . . ?
C33 C32 H32 118.6 . . ?
C32 C33 C34 116.5(4) . . ?
C32 C33 C37 122.6(4) . . ?
C34 C33 C37 120.9(5) . . ?
C35 C34 C33 122.7(4) . . ?
C35 C34 H34 118.7 . . ?
C33 C34 H34 118.7 . . ?
C34 C35 C30 120.1(4) . . ?
C34 C35 C38 117.4(4) . . ?
C30 C35 C38 122.5(4) . . ?
C31 C36 H36A 109.5 . . ?
C31 C36 H36B 109.5 . . ?
H36A C36 H36B 109.5 . . ?
C31 C36 H36C 109.5 . . ?
H36A C36 H36C 109.5 . . ?
H36B C36 H36C 109.5 . . ?
C33 C37 H37A 109.5 . . ?
C33 C37 H37B 109.5 . . ?
H37A C37 H37B 109.5 . . ?
C33 C37 H37C 109.5 . . ?
H37A C37 H37C 109.5 . . ?
H37B C37 H37C 109.5 . . ?
C35 C38 H38A 109.5 . . ?
C35 C38 H38B 109.5 . . ?
H38A C38 H38B 109.5 . . ?
C35 C38 H38C 109.5 . . ?
H38A C38 H38C 109.5 . . ?
H38B C38 H38C 109.5 . . ?
Cl1 C39 Cl3 109.7(5) . . ?
Cl1 C39 Cl2 111.1(6) . . ?
Cl3 C39 Cl2 110.3(7) . . ?
Cl1 C39 H39 108.6 . . ?
Cl3 C39 H39 108.6 . . ?
Cl2 C39 H39 108.6 . . ?
Cl2A C39A H39A 107.5 . . ?
Cl3A C39A H39A 107.5 . . ?
C9 Fe1 C4 110.4(2) . . ?
C9 Fe1 C1 178.2(2) . . ?
C4 Fe1 C1 67.8(2) . . ?
C9 Fe1 C5 138.0(2) . . ?
C4 Fe1 C5 39.9(2) . . ?
C1 Fe1 C5 40.7(2) . . ?
C9 Fe1 C7 68.4(2) . . ?
C4 Fe1 C7 171.0(2) . . ?
C1 Fe1 C7 113.3(2) . . ?
C5 Fe1 C7 146.2(2) . . ?
C9 Fe1 C6 69.43(19) . . ?
C4 Fe1 C6 147.7(2) . . ?
C1 Fe1 C6 112.2(2) . . ?
C5 Fe1 C6 118.1(2) . . ?
C7 Fe1 C6 41.03(19) . . ?
C9 Fe1 C8 40.09(19) . . ?
C4 Fe1 C8 132.8(2) . . ?
C1 Fe1 C8 140.9(2) . . ?
C5 Fe1 C8 172.5(2) . . ?
C7 Fe1 C8 40.8(2) . . ?
C6 Fe1 C8 69.03(19) . . ?
C9 Fe1 C10 41.14(18) . . ?
C4 Fe1 C10 116.2(2) . . ?
C1 Fe1 C10 139.6(2) . . ?
C5 Fe1 C10 114.58(19) . . ?
C7 Fe1 C10 69.27(19) . . ?
C6 Fe1 C10 41.79(18) . . ?
C8 Fe1 C10 68.70(19) . . ?
C9 Fe1 C3 111.0(2) . . ?
C4 Fe1 C3 40.1(2) . . ?
C1 Fe1 C3 67.5(2) . . ?
C5 Fe1 C3 67.2(2) . . ?
C7 Fe1 C3 131.3(2) . . ?
C6 Fe1 C3 172.12(19) . . ?
C8 Fe1 C3 106.0(2) . . ?
C10 Fe1 C3 143.2(2) . . ?
C9 Fe1 C2 139.2(2) . . ?
C4 Fe1 C2 67.0(2) . . ?
C1 Fe1 C2 40.2(2) . . ?
C5 Fe1 C2 67.3(2) . . ?
C7 Fe1 C2 107.7(2) . . ?
C6 Fe1 C2 135.2(2) . . ?
C8 Fe1 C2 109.7(2) . . ?
C10 Fe1 C2 176.81(19) . . ?
C3 Fe1 C2 39.6(2) . . ?
C28 Fe2 C26 68.59(18) . . ?
C28 Fe2 C27 40.69(18) . . ?
C26 Fe2 C27 40.70(18) . . ?
C28 Fe2 C21 176.88(19) . . ?
C26 Fe2 C21 113.94(18) . . ?
C27 Fe2 C21 140.13(19) . . ?
C28 Fe2 C22 137.9(2) . . ?
C26 Fe2 C22 108.18(18) . . ?
C27 Fe2 C22 108.66(19) . . ?
C21 Fe2 C22 40.2(2) . . ?
C28 Fe2 C23 109.2(2) . . ?
C26 Fe2 C23 132.41(19) . . ?
C27 Fe2 C23 105.4(2) . . ?
C21 Fe2 C23 67.8(2) . . ?
C22 Fe2 C23 40.5(2) . . ?
C28 Fe2 C20 138.38(18) . . ?
C26 Fe2 C20 145.49(18) . . ?
C27 Fe2 C20 173.00(19) . . ?
C21 Fe2 C20 40.26(18) . . ?
C22 Fe2 C20 67.70(19) . . ?
C23 Fe2 C20 67.8(2) . . ?
C28 Fe2 C29 41.07(18) . . ?
C26 Fe2 C29 69.20(17) . . ?
C27 Fe2 C29 69.06(18) . . ?
C21 Fe2 C29 141.00(19) . . ?
C22 Fe2 C29 177.32(18) . . ?
C23 Fe2 C29 140.89(19) . . ?
C20 Fe2 C29 114.72(18) . . ?
C28 Fe2 C24 109.63(19) . . ?
C26 Fe2 C24 172.24(19) . . ?
C27 Fe2 C24 133.2(2) . . ?
C21 Fe2 C24 67.61(19) . . ?
C22 Fe2 C24 67.74(19) . . ?
C23 Fe2 C24 40.3(2) . . ?
C20 Fe2 C24 40.24(19) . . ?
C29 Fe2 C24 114.80(18) . . ?
C28 Fe2 C25 69.14(18) . . ?
C26 Fe2 C25 40.77(17) . . ?
C27 Fe2 C25 68.82(18) . . ?
C21 Fe2 C25 113.95(18) . . ?
C22 Fe2 C25 136.62(18) . . ?
C23 Fe2 C25 173.16(19) . . ?
C20 Fe2 C25 118.04(18) . . ?
C29 Fe2 C25 41.58(17) . . ?
C24 Fe2 C25 146.47(19) . . ?

loop_
_geom_bond_atom_site_label_1
_geom_bond_atom_site_label_2
_geom_bond_distance
_geom_bond_site_symmetry_2
_geom_bond_publ_flag
B1 C6 1.541(7) . ?
B1 C10 1.546(7) 2_776 ?
B1 C11 1.571(7) . ?
B2 C29 1.531(7) 2_565 ?
B2 C25 1.554(7) . ?
B2 C30 1.579(7) . ?
C1 C2 1.415(8) . ?
C1 C5 1.426(8) . ?
C1 Fe1 2.052(5) . ?
C1 H1 1.0000 . ?
C2 C3 1.398(7) . ?
C2 Fe1 2.068(5) . ?
C2 H2 1.0000 . ?
C3 C4 1.408(7) . ?
C3 Fe1 2.060(5) . ?
C3 H3 1.0000 . ?
C4 C5 1.400(8) . ?
C4 Fe1 2.050(5) . ?
C4 H4 1.0000 . ?
C5 Fe1 2.052(5) . ?
C5 H5 1.0000 . ?
C6 C7 1.439(7) . ?
C6 C10 1.467(6) . ?
C6 Fe1 2.053(5) . ?
C7 C8 1.432(7) . ?
C7 Fe1 2.052(5) . ?
C7 H7 1.0000 . ?
C8 C9 1.406(7) . ?
C8 Fe1 2.058(5) . ?
C8 H8 1.0000 . ?
C9 C10 1.442(7) . ?
C9 Fe1 2.044(5) . ?
C9 H9 1.0000 . ?
C10 B1 1.546(7) 2_776 ?
C10 Fe1 2.059(4) . ?
C11 C16 1.413(6) . ?
C11 C12 1.421(7) . ?
C12 C13 1.391(7) . ?
C12 C17 1.505(7) . ?
C13 C14 1.399(7) . ?
C13 H13 0.9500 . ?
C14 C15 1.376(7) . ?
C14 C18 1.497(7) . ?
C15 C16 1.399(7) . ?
C15 H15 0.9500 . ?
C16 C19 1.518(7) . ?
C17 H17A 0.9800 . ?
C17 H17B 0.9800 . ?
C17 H17C 0.9800 . ?
C18 H18A 0.9800 . ?
C18 H18B 0.9800 . ?
C18 H18C 0.9800 . ?
C19 H19A 0.9800 . ?
C19 H19B 0.9800 . ?
C19 H19C 0.9800 . ?
C20 C21 1.414(7) . ?
C20 C24 1.415(7) . ?
C20 Fe2 2.056(4) . ?
C20 H20 1.0000 . ?
C21 C22 1.410(7) . ?
C21 Fe2 2.053(5) . ?
C21 H21 1.0000 . ?
C22 C23 1.424(7) . ?
C22 Fe2 2.054(5) . ?
C22 H22 1.0000 . ?
C23 C24 1.417(7) . ?
C23 Fe2 2.055(5) . ?
C23 H23 1.0000 . ?
C24 Fe2 2.058(4) . ?
C24 H24 1.0000 . ?
C25 C26 1.432(6) . ?
C25 C29 1.463(6) . ?
C25 Fe2 2.065(4) . ?
C26 C27 1.423(6) . ?
C26 Fe2 2.046(4) . ?
C26 H26 1.0000 . ?
C27 C28 1.422(6) . ?
C27 Fe2 2.047(4) . ?
C27 H27 1.0000 . ?
C28 C29 1.438(6) . ?
C28 Fe2 2.044(4) . ?
C28 H28 1.0000 . ?
C29 B2 1.531(7) 2_565 ?
C29 Fe2 2.057(4) . ?
C30 C35 1.411(6) . ?
C30 C31 1.418(6) . ?
C31 C32 1.389(6) . ?
C31 C36 1.511(6) . ?
C32 C33 1.396(7) . ?
C32 H32 0.9500 . ?
C33 C34 1.397(7) . ?
C33 C37 1.492(7) . ?
C34 C35 1.391(6) . ?
C34 H34 0.9500 . ?
C35 C38 1.501(6) . ?
C36 H36A 0.9800 . ?
C36 H36B 0.9800 . ?
C36 H36C 0.9800 . ?
C37 H37A 0.9800 . ?
C37 H37B 0.9800 . ?
C37 H37C 0.9800 . ?
C38 H38A 0.9800 . ?
C38 H38B 0.9800 . ?
C38 H38C 0.9800 . ?
C39 Cl1 1.731(11) . ?
C39 Cl3 1.742(12) . ?
C39 Cl2 1.754(10) . ?
C39 H39 1.0000 . ?
C39A Cl1 1.68(2) . ?
C39A Cl2A 1.74(2) . ?
C39A Cl3A 1.75(2) . ?
C39A H39A 1.0000 . ?
